data_4027712
loop_
_publ_author_name
'Claudine Schlemmer'
'Lars Andernach'
'Dieter Schollmeyer'
'Bernd F. Straub'
'Till Opatz'

_publ_section_title
;
 Iodocyclization of o-Alkynylbenzamides Revisited: Formation of
 Isobenzofuran-1(3H)-imines and 1H-Isochromen-1-imines Instead of Lactams
;
_journal_name_full 'Journal of Organic Chemistry'
_journal_page_first 10118
_journal_page_last 10124
_journal_paper_doi 10.1021/jo3017378
_journal_volume 77
_journal_year 2012
_chemical_formula_moiety 'C16 H12 I N O'
_chemical_formula_sum 'C16 H12 I N O'
_chemical_formula_weight 361.17
_chemical_name_systematic
; 
 ? 
;
_space_group_IT_number 61
_symmetry_cell_setting orthorhombic
_symmetry_space_group_name_Hall '-P 2ac 2ab'
_symmetry_space_group_name_H-M 'P b c a'
_atom_sites_solution_hydrogens geom
_atom_sites_solution_primary direct
_atom_sites_solution_secondary difmap
_audit_creation_method SHELXL-97
_cell_angle_alpha 90.00
_cell_angle_beta 90.00
_cell_angle_gamma 90.00
_cell_formula_units_Z 8
_cell_length_a 6.9741(3)
_cell_length_b 19.3326(11)
_cell_length_c 20.4313(10)
_cell_measurement_reflns_used 7230
_cell_measurement_temperature 298(2)
_cell_measurement_theta_max 27.6
_cell_measurement_theta_min 2.3
_cell_volume 2754.7(2)
_computing_cell_refinement 'STOE X-AREA'
_computing_data_collection 'STOE X-AREA'
_computing_data_reduction 'STOE X-RED'
_computing_molecular_graphics 'PLATON (Spek, 2009)'
_computing_publication_material 'PLATON (Spek, 2009)'
_computing_structure_refinement 'SHELXL-97 (Sheldrick, 2008)'
_computing_structure_solution 'SIR-97 (Altomare, 1999)'
_diffrn_ambient_temperature 298(2)
_diffrn_detector 'image plate (34 cm diameter)'
_diffrn_detector_area_resol_mean 6.67
_diffrn_detector_type STOE
_diffrn_measured_fraction_theta_full 0.999
_diffrn_measured_fraction_theta_max 0.999
_diffrn_measurement_details ' 163 frames, detector distance = 80 mm'
_diffrn_measurement_device '2-circle goniometer'
_diffrn_measurement_device_type 'STOE IPDS 2T'
_diffrn_measurement_method 'rotation method'
_diffrn_radiation_monochromator graphite
_diffrn_radiation_type MoK\a
_diffrn_radiation_wavelength 0.71073
_diffrn_reflns_av_R_equivalents 0.1428
_diffrn_reflns_av_sigmaI/netI 0.0700
_diffrn_reflns_limit_h_max 8
_diffrn_reflns_limit_h_min -9
_diffrn_reflns_limit_k_max 25
_diffrn_reflns_limit_k_min -25
_diffrn_reflns_limit_l_max 26
_diffrn_reflns_limit_l_min -26
_diffrn_reflns_number 19634
_diffrn_reflns_theta_full 28.00
_diffrn_reflns_theta_max 28.00
_diffrn_reflns_theta_min 2.33
_diffrn_source 'sealed Tube'
_exptl_absorpt_coefficient_mu 2.316
_exptl_absorpt_correction_T_max 0.907
_exptl_absorpt_correction_T_min 0.520
_exptl_absorpt_correction_type numerical
_exptl_absorpt_process_details XRED-32
_exptl_crystal_colour colourless
_exptl_crystal_density_diffrn 1.742
_exptl_crystal_description plate
_exptl_crystal_F_000 1408
_exptl_crystal_size_max 0.47
_exptl_crystal_size_mid 0.15
_exptl_crystal_size_min 0.04
_refine_diff_density_max 0.710
_refine_diff_density_min -0.989
_refine_diff_density_rms 0.114
_refine_ls_extinction_method none
_refine_ls_goodness_of_fit_ref 1.001
_refine_ls_hydrogen_treatment constr
_refine_ls_matrix_type full
_refine_ls_number_parameters 173
_refine_ls_number_reflns 3332
_refine_ls_number_restraints 0
_refine_ls_restrained_S_all 1.001
_refine_ls_R_factor_all 0.0957
_refine_ls_R_factor_gt 0.0484
_refine_ls_shift/su_max 0.000
_refine_ls_shift/su_mean 0.000
_refine_ls_structure_factor_coef Fsqd
_refine_ls_weighting_details 'calc w=1/[\s^2^(Fo^2^)+(0.0708P)^2^+0.3197P] where P=(Fo^2^+2Fc^2^)/3'
_refine_ls_weighting_scheme calc
_refine_ls_wR_factor_obs 0.1224
_refine_ls_wR_factor_ref 0.1533
_reflns_number_gt 1749
_reflns_number_total 3332
_reflns_threshold_expression >2\s(I)
_cod_data_source_file jo3017378_si_004.cif
_cod_data_source_block cs379b
_cod_database_code 4027712

loop_
_symmetry_equiv_pos_as_xyz
'x, y, z'
'-x+1/2, -y, z+1/2'
'x+1/2, -y+1/2, -z'
'-x, y+1/2, -z+1/2'
'-x, -y, -z'
'x-1/2, y, -z-1/2'
'-x-1/2, y-1/2, z'
'x, -y-1/2, z-1/2'

loop_
_atom_site_label
_atom_site_type_symbol
_atom_site_fract_x
_atom_site_fract_y
_atom_site_fract_z
_atom_site_U_iso_or_equiv
_atom_site_adp_type
_atom_site_occupancy
_atom_site_symmetry_multiplicity
_atom_site_calc_flag
_atom_site_refinement_flags
I1 I 0.32158(6) 0.47029(2) 0.42192(2) 0.07099(19) Uani 1 1 d .
O2 O 0.3172(6) 0.67126(19) 0.33353(18) 0.0600(10) Uani 1 1 d .
C1 C 0.3195(8) 0.5994(3) 0.3421(3) 0.0524(12) Uani 1 1 d .
C3 C 0.3184(9) 0.6878(3) 0.2680(3) 0.0625(14) Uani 1 1 d .
C3A C 0.3200(8) 0.6229(3) 0.2323(3) 0.0575(13) Uani 1 1 d .
C4 C 0.3233(9) 0.6112(4) 0.1651(3) 0.0692(16) Uani 1 1 d .
H4 H 0.3300 0.6477 0.1356 0.083 Uiso 1 1 calc R
C5 C 0.3163(9) 0.5450(4) 0.1441(3) 0.0775(19) Uani 1 1 d .
H5 H 0.3142 0.5356 0.0994 0.093 Uiso 1 1 calc R
C6 C 0.3124(10) 0.4918(4) 0.1879(3) 0.0807(19) Uani 1 1 d .
H6 H 0.3077 0.4467 0.1721 0.097 Uiso 1 1 calc R
C7 C 0.3152(10) 0.5020(4) 0.2539(3) 0.0713(16) Uani 1 1 d .
H7 H 0.3139 0.4648 0.2828 0.086 Uiso 1 1 calc R
C7A C 0.3200(8) 0.5692(3) 0.2765(3) 0.0580(13) Uani 1 1 d .
N8 N 0.3164(10) 0.7482(3) 0.2460(3) 0.0771(16) Uani 1 1 d .
C9 C 0.3111(14) 0.8035(4) 0.2926(4) 0.100(3) Uani 1 1 d .
H9A H 0.3025 0.7847 0.3360 0.150 Uiso 1 1 calc R
H9B H 0.2015 0.8322 0.2843 0.150 Uiso 1 1 calc R
H9C H 0.4259 0.8306 0.2888 0.150 Uiso 1 1 calc R
C10 C 0.3173(8) 0.5766(3) 0.4024(3) 0.0540(12) Uani 1 1 d .
C11 C 0.3172(8) 0.6192(3) 0.4616(3) 0.0555(12) Uani 1 1 d .
C12 C 0.1746(11) 0.6130(4) 0.5085(3) 0.0748(18) Uani 1 1 d .
H12 H 0.0743 0.5822 0.5015 0.090 Uiso 1 1 calc R
C13 C 0.1781(15) 0.6503(4) 0.5636(3) 0.090(2) Uani 1 1 d .
H13 H 0.0786 0.6461 0.5936 0.108 Uiso 1 1 calc R
C14 C 0.3258(15) 0.6944(4) 0.5761(3) 0.096(3) Uani 1 1 d .
H14 H 0.3311 0.7181 0.6156 0.115 Uiso 1 1 calc R
C15 C 0.4662(14) 0.7038(4) 0.5304(3) 0.089(2) Uani 1 1 d .
H15 H 0.5641 0.7355 0.5379 0.106 Uiso 1 1 calc R
C16 C 0.4625(11) 0.6664(3) 0.4732(3) 0.0716(17) Uani 1 1 d .
H16 H 0.5582 0.6729 0.4420 0.086 Uiso 1 1 calc R

loop_
_atom_site_aniso_label
_atom_site_aniso_U_11
_atom_site_aniso_U_22
_atom_site_aniso_U_33
_atom_site_aniso_U_23
_atom_site_aniso_U_13
_atom_site_aniso_U_12
I1 0.0846(3) 0.0560(3) 0.0724(3) 0.00706(18) -0.0021(2) -0.0038(2)
O2 0.076(3) 0.052(2) 0.0525(19) 0.0037(16) -0.002(2) -0.000(2)
C1 0.047(3) 0.052(3) 0.058(3) 0.005(2) -0.002(3) -0.003(3)
C3 0.062(3) 0.071(4) 0.055(3) 0.012(3) -0.006(3) -0.002(3)
C3A 0.048(3) 0.073(4) 0.051(3) 0.000(3) -0.004(3) -0.005(3)
C4 0.065(4) 0.091(5) 0.052(3) 0.002(3) -0.002(3) -0.005(4)
C5 0.070(4) 0.106(5) 0.056(3) -0.018(4) 0.001(3) -0.007(4)
C6 0.082(5) 0.091(5) 0.069(4) -0.024(4) -0.004(4) -0.002(4)
C7 0.072(4) 0.068(3) 0.073(4) -0.011(3) -0.002(3) 0.003(4)
C7A 0.050(3) 0.069(3) 0.055(3) -0.003(3) -0.002(3) -0.001(3)
N8 0.100(4) 0.069(3) 0.062(3) 0.012(3) -0.012(3) -0.004(3)
C9 0.133(7) 0.073(4) 0.094(5) -0.006(4) -0.020(5) -0.006(5)
C10 0.060(3) 0.043(2) 0.059(3) 0.007(2) 0.002(3) -0.000(3)
C11 0.062(3) 0.048(3) 0.057(3) 0.003(2) 0.002(3) 0.002(3)
C12 0.083(5) 0.080(4) 0.061(3) 0.005(3) 0.019(3) 0.008(4)
C13 0.126(7) 0.075(5) 0.068(4) 0.004(3) 0.022(4) 0.019(5)
C14 0.162(9) 0.073(4) 0.053(3) -0.003(3) 0.000(5) 0.024(6)
C15 0.132(7) 0.066(4) 0.068(4) -0.007(3) -0.006(5) -0.010(5)
C16 0.087(4) 0.068(4) 0.059(3) -0.001(3) 0.003(3) -0.007(4)

loop_
_atom_type_symbol
_atom_type_description
_atom_type_scat_dispersion_real
_atom_type_scat_dispersion_imag
_atom_type_scat_source
C C 0.0033 0.0016 'International Tables Vol C Tables 4.2.6.8 and 6.1.1.4'
H H 0.0000 0.0000 'International Tables Vol C Tables 4.2.6.8 and 6.1.1.4'
I I -0.4742 1.8119 'International Tables Vol C Tables 4.2.6.8 and 6.1.1.4'
N N 0.0061 0.0033 'International Tables Vol C Tables 4.2.6.8 and 6.1.1.4'
O O 0.0106 0.0060 'International Tables Vol C Tables 4.2.6.8 and 6.1.1.4'

loop_
_geom_angle_atom_site_label_1
_geom_angle_atom_site_label_2
_geom_angle_atom_site_label_3
_geom_angle
C3 O2 C1 110.7(4)
C10 C1 O2 116.9(5)
C10 C1 C7A 136.8(5)
O2 C1 C7A 106.3(4)
N8 C3 O2 124.4(6)
N8 C3 C3A 128.9(5)
O2 C3 C3A 106.6(5)
C7A C3A C4 121.7(6)
C7A C3A C3 108.9(5)
C4 C3A C3 129.5(6)
C5 C4 C3A 117.9(6)
C5 C4 H4 121.1
C3A C4 H4 121.1
C4 C5 C6 120.4(6)
C4 C5 H5 119.8
C6 C5 H5 119.8
C5 C6 C7 122.7(7)
C5 C6 H6 118.7
C7 C6 H6 118.7
C6 C7 C7A 117.9(7)
C6 C7 H7 121.1
C7A C7 H7 121.1
C3A C7A C7 119.4(5)
C3A C7A C1 107.5(5)
C7 C7A C1 133.0(6)
C3 N8 C9 117.3(6)
N8 C9 H9A 109.5
N8 C9 H9B 109.5
H9A C9 H9B 109.5
N8 C9 H9C 109.5
H9A C9 H9C 109.5
H9B C9 H9C 109.5
C1 C10 C11 126.1(5)
C1 C10 I1 120.6(4)
C11 C10 I1 113.3(4)
C16 C11 C12 117.6(6)
C16 C11 C10 120.8(5)
C12 C11 C10 121.6(6)
C13 C12 C11 121.5(8)
C13 C12 H12 119.2
C11 C12 H12 119.2
C12 C13 C14 120.6(8)
C12 C13 H13 119.7
C14 C13 H13 119.7
C13 C14 C15 119.9(7)
C13 C14 H14 120.1
C15 C14 H14 120.1
C14 C15 C16 119.9(8)
C14 C15 H15 120.1
C16 C15 H15 120.1
C15 C16 C11 120.4(7)
C15 C16 H16 119.8
C11 C16 H16 119.8

loop_
_geom_bond_atom_site_label_1
_geom_bond_atom_site_label_2
_geom_bond_distance
I1 C10 2.094(5)
O2 C3 1.377(7)
O2 C1 1.401(6)
C1 C10 1.308(8)
C1 C7A 1.462(8)
C3 N8 1.251(8)
C3 C3A 1.452(9)
C3A C7A 1.375(8)
C3A C4 1.392(8)
C4 C5 1.350(10)
C4 H4 0.9300
C5 C6 1.364(11)
C5 H5 0.9300
C6 C7 1.364(9)
C6 H6 0.9300
C7 C7A 1.379(9)
C7 H7 0.9300
N8 C9 1.431(10)
C9 H9A 0.9600
C9 H9B 0.9600
C9 H9C 0.9600
C10 C11 1.462(8)
C11 C16 1.385(9)
C11 C12 1.386(8)
C12 C13 1.337(10)
C12 H12 0.9300
C13 C14 1.362(12)
C13 H13 0.9300
C14 C15 1.365(12)
C14 H14 0.9300
C15 C16 1.375(9)
C15 H15 0.9300
C16 H16 0.9300

loop_
_geom_torsion_atom_site_label_1
_geom_torsion_atom_site_label_2
_geom_torsion_atom_site_label_3
_geom_torsion_atom_site_label_4
_geom_torsion
C3 O2 C1 C10 -179.5(5)
C3 O2 C1 C7A -0.7(6)
C1 O2 C3 N8 179.8(7)
C1 O2 C3 C3A 0.5(6)
N8 C3 C3A C7A -179.4(7)
O2 C3 C3A C7A -0.1(7)
N8 C3 C3A C4 1.3(12)
O2 C3 C3A C4 -179.4(6)
C7A C3A C4 C5 3.4(10)
C3 C3A C4 C5 -177.4(6)
C3A C4 C5 C6 -2.0(10)
C4 C5 C6 C7 0.0(12)
C5 C6 C7 C7A 0.7(11)
C4 C3A C7A C7 -2.7(9)
C3 C3A C7A C7 177.9(6)
C4 C3A C7A C1 179.0(5)
C3 C3A C7A C1 -0.3(7)
C6 C7 C7A C3A 0.6(10)
C6 C7 C7A C1 178.3(6)
C10 C1 C7A C3A 179.1(7)
O2 C1 C7A C3A 0.6(6)
C10 C1 C7A C7 1.2(13)
O2 C1 C7A C7 -177.3(7)
O2 C3 N8 C9 -0.4(11)
C3A C3 N8 C9 178.7(7)
O2 C1 C10 C11 -1.6(9)
C7A C1 C10 C11 -179.9(6)
O2 C1 C10 I1 -179.7(4)
C7A C1 C10 I1 1.9(10)
C1 C10 C11 C16 -57.6(9)
I1 C10 C11 C16 120.7(5)
C1 C10 C11 C12 123.5(7)
I1 C10 C11 C12 -58.2(7)
C16 C11 C12 C13 -1.1(10)
C10 C11 C12 C13 177.8(7)
C11 C12 C13 C14 -1.8(12)
C12 C13 C14 C15 3.9(12)
C13 C14 C15 C16 -2.9(12)
C14 C15 C16 C11 -0.0(11)
C12 C11 C16 C15 2.0(10)
C10 C11 C16 C15 -176.9(6)

loop_
_cod_related_entry_id
_cod_related_entry_database
_cod_related_entry_code
1 ChemSpider 30659566
